data_2242608
loop_
_publ_author_name
'Mague, Joel T.'
'Larrabee, Erin'
'Olivier, David'
'Vaccaro, Francesca'
'Riley, Kevin E.'
'Koplitz, Lynn V.'

_publ_section_title
;
 Crystal structures of the hexafluoridophosphate salts of the isomeric 2-,
 3- and 4-cyano-1-methylpyridinium cations and determination of
 solid-state interaction energies
;
_journal_issue 9
_journal_name_full 'Acta Crystallographica Section E'
_journal_page_first 1322
_journal_page_last 1329
_journal_paper_doi 10.1107/S2056989018011003
_journal_volume 74
_journal_year 2018
_chemical_formula_iupac 'C7 H7 N2 +, P F6 -'
_chemical_formula_moiety 'C7 H7 N2 +, F6 P -'
_chemical_formula_sum 'C7 H7 F6 N2 P'
_chemical_formula_weight 264.12
_chemical_name_systematic
;
2-Cyano-1-methylpyridinium hexafluoridophosphate
;
_space_group_crystal_system monoclinic
_space_group_IT_number 14
_space_group_name_Hall '-P 2yn'
_space_group_name_H-M_alt 'P 1 21/n 1'
_symmetry_space_group_name_Hall '-P 2yn'
_symmetry_space_group_name_H-M 'P 1 21/n 1'
_atom_sites_solution_hydrogens geom
_atom_sites_solution_primary direct
_atom_sites_solution_secondary difmap
_audit_creation_method SHELXL-2014/7
_cell_angle_alpha 90
_cell_angle_beta 93.327(4)
_cell_angle_gamma 90
_cell_formula_units_Z 4
_cell_length_a 6.5296(5)
_cell_length_b 15.7145(13)
_cell_length_c 9.5550(7)
_cell_measurement_reflns_used 2191
_cell_measurement_temperature 150(2)
_cell_measurement_theta_max 71.9029
_cell_measurement_theta_min 7.3029
_cell_volume 978.78(13)
_computing_cell_refinement
;
<i>SAINT</i> (Bruker, 2015)
;
_computing_data_collection
;
<i>APEX2</i> (Bruker, 2015)
;
_computing_data_reduction
;
<i>SAINT</i> (Bruker, 2015), <i>CELL_NOW</i> (Sheldrick, 2008b)
;
_computing_molecular_graphics
;
<i>DIAMOND</i> (Brandenburg & Putz, 2012)
;
_computing_publication_material
;
<i>SHELXTL</i> (Sheldrick, 2008a)
;
_computing_structure_refinement
;
<i>SHELXL</i> (Sheldrick, 2015b)
;
_computing_structure_solution
;
<i>SHELXT</i> (Sheldrick, 2015a)
;
_diffrn_ambient_temperature 150(2)
_diffrn_detector_area_resol_mean 10.4167
_diffrn_measured_fraction_theta_full 0.992
_diffrn_measured_fraction_theta_max 0.981
_diffrn_measurement_device_type 'Bruker D8 VENTURE PHOTON 100 CMOS'
_diffrn_measurement_method '\w scans'
_diffrn_radiation_monochromator mirror
_diffrn_radiation_type CuK\a
_diffrn_radiation_wavelength 1.54178
_diffrn_reflns_av_R_equivalents 0.0399
_diffrn_reflns_limit_h_max 7
_diffrn_reflns_limit_h_min -7
_diffrn_reflns_limit_k_max 17
_diffrn_reflns_limit_k_min -17
_diffrn_reflns_limit_l_max 8
_diffrn_reflns_limit_l_min -10
_diffrn_reflns_number 12567
_diffrn_reflns_theta_full 68.500
_diffrn_reflns_theta_max 72.387
_diffrn_reflns_theta_min 5.425
_exptl_absorpt_coefficient_mu 3.207
_exptl_absorpt_correction_T_max 0.84
_exptl_absorpt_correction_T_min 0.57
_exptl_absorpt_correction_type multi-scan
_exptl_absorpt_process_details
;
(<i>TWINABS</i>; Sheldrick, 2009)
;
_exptl_crystal_colour colourless
_exptl_crystal_density_diffrn 1.792
_exptl_crystal_density_method 'not measured'
_exptl_crystal_description plate
_exptl_crystal_F_000 528
_exptl_crystal_size_max 0.195
_exptl_crystal_size_mid 0.174
_exptl_crystal_size_min 0.058
_refine_diff_density_max 0.313
_refine_diff_density_min -0.330
_refine_ls_extinction_coef 0.0045(7)
_refine_ls_extinction_expression Fc^*^=kFc[1+0.001xFc^2^\l^3^/sin(2\q)]^-1/4^
_refine_ls_extinction_method
;
SHELXL2014/7 (Sheldrick, 2015b)
;
_refine_ls_goodness_of_fit_ref 1.067
_refine_ls_hydrogen_treatment constr
_refine_ls_matrix_type full
_refine_ls_number_parameters 147
_refine_ls_number_reflns 1895
_refine_ls_number_restraints 0
_refine_ls_restrained_S_all 1.067
_refine_ls_R_factor_all 0.0469
_refine_ls_R_factor_gt 0.0421
_refine_ls_shift/su_max 0.000
_refine_ls_shift/su_mean 0.000
_refine_ls_structure_factor_coef Fsqd
_refine_ls_weighting_details 'w=1/[\s^2^(Fo^2^)+(0.0632P)^2^+0.6053P] where P=(Fo^2^+2Fc^2^)/3'
_refine_ls_weighting_scheme calc
_refine_ls_wR_factor_gt 0.1112
_refine_ls_wR_factor_ref 0.1145
_reflns_number_gt 1692
_reflns_number_total 1895
_reflns_threshold_expression 'I > 2\s(I)'
_cod_data_source_file hb7755sup1.cif
_cod_data_source_block 1
_cod_database_code 2242608
_shelx_space_group_comment
;
The symmetry employed for this shelxl refinement is uniquely defined
by the following loop, which should always be used as a source of
symmetry information in preference to the above space-group names.
They are only intended as comments.
;
_shelx_estimated_absorpt_t_min 0.574
_shelx_estimated_absorpt_t_max 0.836

loop_
_space_group_symop_operation_xyz
'x, y, z'
'-x+1/2, y+1/2, -z+1/2'
'-x, -y, -z'
'x-1/2, -y-1/2, z-1/2'

loop_
_atom_site_type_symbol
_atom_site_label
_atom_site_fract_x
_atom_site_fract_y
_atom_site_fract_z
_atom_site_U_iso_or_equiv
_atom_site_adp_type
_atom_site_calc_flag
_atom_site_occupancy
N N1 0.4176(3) 0.86681(11) 0.80398(18) 0.0250(4) Uani d 1
N N2 -0.0598(3) 0.77157(13) 0.7824(2) 0.0388(5) Uani d 1
C C1 0.3803(4) 0.85654(16) 0.9546(2) 0.0349(5) Uani d 1
H H1A 0.2619 0.8911 0.9776 0.052 Uiso calc 1
H H1B 0.5018 0.8752 1.0115 0.052 Uiso calc 1
H H1C 0.3527 0.7966 0.9743 0.052 Uiso calc 1
C C2 0.2757(3) 0.83897(13) 0.7044(2) 0.0256(4) Uani d 1
C C3 0.3078(4) 0.84670(14) 0.5644(2) 0.0308(5) Uani d 1
H H3 0.2084 0.8265 0.4957 0.037 Uiso calc 1
C C4 0.4873(4) 0.88441(14) 0.5246(2) 0.0341(5) Uani d 1
H H4 0.5129 0.8899 0.4282 0.041 Uiso calc 1
C C5 0.6281(4) 0.91379(14) 0.6259(3) 0.0350(5) Uani d 1
H H5 0.7506 0.9407 0.6000 0.042 Uiso calc 1
C C6 0.5899(3) 0.90390(14) 0.7655(2) 0.0311(5) Uani d 1
H H6 0.6876 0.9238 0.8355 0.037 Uiso calc 1
C C7 0.0906(3) 0.80090(14) 0.7509(2) 0.0286(5) Uani d 1
P P1 0.42105(8) 0.58120(3) 0.73007(5) 0.0260(2) Uani d 1
F F1 0.3952(3) 0.66725(10) 0.81616(18) 0.0499(4) Uani d 1
F F2 0.6643(2) 0.59231(10) 0.74158(17) 0.0427(4) Uani d 1
F F3 0.4065(2) 0.63247(11) 0.58661(16) 0.0499(4) Uani d 1
F F4 0.4482(3) 0.49411(10) 0.64785(17) 0.0506(4) Uani d 1
F F5 0.4308(2) 0.52981(10) 0.87364(15) 0.0471(4) Uani d 1
F F6 0.1770(2) 0.56909(11) 0.71904(16) 0.0443(4) Uani d 1

loop_
_atom_site_aniso_label
_atom_site_aniso_U_11
_atom_site_aniso_U_22
_atom_site_aniso_U_33
_atom_site_aniso_U_12
_atom_site_aniso_U_13
_atom_site_aniso_U_23
N1 0.0252(9) 0.0227(9) 0.0271(9) 0.0018(7) 0.0011(7) -0.0016(6)
N2 0.0349(12) 0.0336(11) 0.0478(12) -0.0043(8) 0.0029(9) 0.0027(9)
C1 0.0381(13) 0.0414(13) 0.0248(11) 0.0031(10) -0.0003(9) -0.0011(9)
C2 0.0264(11) 0.0195(9) 0.0307(10) 0.0033(8) -0.0006(8) 0.0001(8)
C3 0.0362(12) 0.0249(11) 0.0310(11) 0.0002(9) -0.0023(9) 0.0001(8)
C4 0.0433(14) 0.0273(11) 0.0324(12) 0.0021(9) 0.0082(10) 0.0018(9)
C5 0.0323(12) 0.0281(11) 0.0453(14) -0.0012(9) 0.0093(10) 0.0001(9)
C6 0.0273(11) 0.0267(11) 0.0391(13) -0.0001(8) 0.0003(9) -0.0040(9)
C7 0.0301(12) 0.0250(11) 0.0301(10) 0.0003(8) -0.0033(8) 0.0009(8)
P1 0.0283(3) 0.0249(3) 0.0248(3) 0.00132(19) 0.0022(2) 0.00086(19)
F1 0.0546(10) 0.0339(8) 0.0603(10) 0.0116(7) -0.0027(7) -0.0167(7)
F2 0.0283(8) 0.0477(9) 0.0520(9) 0.0000(6) 0.0022(6) 0.0001(7)
F3 0.0482(9) 0.0618(10) 0.0400(9) 0.0034(7) 0.0036(7) 0.0229(7)
F4 0.0600(10) 0.0387(8) 0.0539(9) -0.0024(7) 0.0104(8) -0.0192(7)
F5 0.0528(10) 0.0545(9) 0.0347(8) 0.0112(7) 0.0074(6) 0.0171(7)
F6 0.0287(8) 0.0613(10) 0.0428(8) -0.0047(6) 0.0017(6) 0.0025(7)

loop_
_atom_type_symbol
_atom_type_description
_atom_type_scat_dispersion_real
_atom_type_scat_dispersion_imag
_atom_type_scat_source
C C 0.0181 0.0091 'International Tables Vol C Tables 4.2.6.8 and 6.1.1.4'
H H 0.0000 0.0000 'International Tables Vol C Tables 4.2.6.8 and 6.1.1.4'
N N 0.0311 0.0180 'International Tables Vol C Tables 4.2.6.8 and 6.1.1.4'
F F 0.0727 0.0534 'International Tables Vol C Tables 4.2.6.8 and 6.1.1.4'
P P 0.2955 0.4335 'International Tables Vol C Tables 4.2.6.8 and 6.1.1.4'

loop_
_geom_angle_atom_site_label_1
_geom_angle_atom_site_label_2
_geom_angle_atom_site_label_3
_geom_angle
C6 N1 C2 119.82(19)
C6 N1 C1 120.14(19)
C2 N1 C1 120.04(18)
N1 C1 H1A 109.5
N1 C1 H1B 109.5
H1A C1 H1B 109.5
N1 C1 H1C 109.5
H1A C1 H1C 109.5
H1B C1 H1C 109.5
N1 C2 C3 121.1(2)
N1 C2 C7 117.79(19)
C3 C2 C7 121.1(2)
C2 C3 C4 119.0(2)
C2 C3 H3 120.5
C4 C3 H3 120.5
C5 C4 C3 119.4(2)
C5 C4 H4 120.3
C3 C4 H4 120.3
C4 C5 C6 119.5(2)
C4 C5 H5 120.3
C6 C5 H5 120.3
N1 C6 C5 121.1(2)
N1 C6 H6 119.4
C5 C6 H6 119.4
N2 C7 C2 177.1(2)
F3 P1 F5 178.89(9)
F3 P1 F4 90.74(9)
F5 P1 F4 89.38(9)
F3 P1 F2 90.76(9)
F5 P1 F2 90.35(8)
F4 P1 F2 89.37(9)
F3 P1 F1 90.70(9)
F5 P1 F1 89.19(9)
F4 P1 F1 178.54(10)
F2 P1 F1 90.37(9)
F3 P1 F6 89.67(8)
F5 P1 F6 89.23(9)
F4 P1 F6 90.24(9)
F2 P1 F6 179.43(9)
F1 P1 F6 90.00(9)

loop_
_geom_bond_atom_site_label_1
_geom_bond_atom_site_label_2
_geom_bond_distance
N1 C6 1.338(3)
N1 C2 1.361(3)
N1 C1 1.482(3)
N2 C7 1.141(3)
C1 H1A 0.9800
C1 H1B 0.9800
C1 H1C 0.9800
C2 C3 1.371(3)
C2 C7 1.442(3)
C3 C4 1.386(3)
C3 H3 0.9500
C4 C5 1.375(4)
C4 H4 0.9500
C5 C6 1.380(3)
C5 H5 0.9500
C6 H6 0.9500
P1 F3 1.5881(14)
P1 F5 1.5899(14)
P1 F4 1.5931(15)
P1 F2 1.5953(15)
P1 F1 1.5967(15)
P1 F6 1.6020(15)

loop_
_geom_hbond_atom_site_label_D
_geom_hbond_atom_site_label_H
_geom_hbond_atom_site_label_A
_geom_hbond_site_symmetry_A
_geom_hbond_distance_DH
_geom_hbond_distance_HA
_geom_hbond_distance_DA
_geom_hbond_angle_DHA
C1 H1A F4 2_556 0.98 2.40 3.161(3) 134
C1 H1B F6 4_676 0.98 2.40 3.307(3) 154
C4 H4 F6 4_675 0.95 2.41 3.319(3) 160
C5 H5 F5 2_656 0.95 2.51 3.409(3) 158

loop_
_geom_torsion_atom_site_label_1
_geom_torsion_atom_site_label_2
_geom_torsion_atom_site_label_3
_geom_torsion_atom_site_label_4
_geom_torsion
C6 N1 C2 C3 1.3(3)
C1 N1 C2 C3 -179.1(2)
C6 N1 C2 C7 -178.81(19)
C1 N1 C2 C7 0.8(3)
N1 C2 C3 C4 -0.7(3)
C7 C2 C3 C4 179.4(2)
C2 C3 C4 C5 -0.5(3)
C3 C4 C5 C6 1.1(3)
C2 N1 C6 C5 -0.7(3)
C1 N1 C6 C5 179.7(2)
C4 C5 C6 N1 -0.5(3)

_cod_database_fobs_code 2242608
